data_7244845
loop_
_publ_author_name
'Zhang, Yan'
'Ma, Chanchan'
'Cai, Zhenzhi'
'Struwe, Julia'
'Chen, Shengjie'
'Xu, Jinming'
'Li, Shiyin'
'Zeng, Wangyu'
'Ackermann, Lutz'

_publ_section_title
;
 Electrooxidative tricyclic 6--7--6 fused-system domino assembly to
 allocolchicines by a removable radical strategy
;
_journal_issue 9
_journal_name_full 'Green Chemistry'
_journal_page_first 3697
_journal_page_last 3703
_journal_paper_doi 10.1039/D2GC00684G
_journal_volume 24
_journal_year 2022
_chemical_formula_sum 'C31 H26 O6 S'
_chemical_formula_weight 526.58
_space_group_crystal_system monoclinic
_space_group_IT_number 15
_space_group_name_Hall '-C 2yc'
_space_group_name_H-M_alt 'C 1 2/c 1'
_atom_sites_solution_hydrogens geom
_audit_creation_method SHELXL-2014/7
_audit_update_record
;
2021-11-28 deposited with the CCDC.	2022-03-10 downloaded from the CCDC.
;
_cell_angle_alpha 90
_cell_angle_beta 100.316(2)
_cell_angle_gamma 90
_cell_formula_units_Z 8
_cell_length_a 34.743(2)
_cell_length_b 7.6413(3)
_cell_length_c 19.9522(11)
_cell_measurement_reflns_used 6420
_cell_measurement_temperature 299(2)
_cell_measurement_theta_max 27.47
_cell_measurement_theta_min 2.57
_cell_volume 5211.3(5)
_computing_structure_refinement 'SHELXL-2014/7 (Sheldrick, 2014)'
_diffrn_ambient_temperature 299(2)
_diffrn_measured_fraction_theta_full 0.993
_diffrn_measured_fraction_theta_max 0.990
_diffrn_measurement_device_type 'Bruker APEX-II CCD'
_diffrn_measurement_method '\f and \w scans'
_diffrn_radiation_type MoK\a
_diffrn_radiation_wavelength 0.71073
_diffrn_reflns_av_R_equivalents 0.0757
_diffrn_reflns_av_unetI/netI 0.0513
_diffrn_reflns_Laue_measured_fraction_full 0.993
_diffrn_reflns_Laue_measured_fraction_max 0.990
_diffrn_reflns_limit_h_max 44
_diffrn_reflns_limit_h_min -39
_diffrn_reflns_limit_k_max 9
_diffrn_reflns_limit_k_min -9
_diffrn_reflns_limit_l_max 25
_diffrn_reflns_limit_l_min -25
_diffrn_reflns_number 20203
_diffrn_reflns_point_group_measured_fraction_full 0.993
_diffrn_reflns_point_group_measured_fraction_max 0.990
_diffrn_reflns_theta_full 25.242
_diffrn_reflns_theta_max 27.490
_diffrn_reflns_theta_min 2.571
_exptl_absorpt_coefficient_mu 0.169
_exptl_crystal_colour colorless
_exptl_crystal_density_diffrn 1.342
_exptl_crystal_description block
_exptl_crystal_F_000 2208
_exptl_crystal_size_max .26
_exptl_crystal_size_mid .18
_exptl_crystal_size_min .16
_refine_diff_density_max 0.327
_refine_diff_density_min -0.367
_refine_diff_density_rms 0.048
_refine_ls_extinction_method none
_refine_ls_goodness_of_fit_ref 1.035
_refine_ls_hydrogen_treatment constr
_refine_ls_matrix_type full
_refine_ls_number_parameters 343
_refine_ls_number_reflns 5908
_refine_ls_number_restraints 0
_refine_ls_restrained_S_all 1.035
_refine_ls_R_factor_all 0.0750
_refine_ls_R_factor_gt 0.0550
_refine_ls_shift/su_max 0.031
_refine_ls_shift/su_mean 0.004
_refine_ls_structure_factor_coef Fsqd
_refine_ls_weighting_details 'w=1/[\s^2^(Fo^2^)+(0.0725P)^2^+3.9726P] where P=(Fo^2^+2Fc^2^)/3'
_refine_ls_weighting_scheme calc
_refine_ls_wR_factor_gt 0.1407
_refine_ls_wR_factor_ref 0.1597
_reflns_Friedel_coverage 0.000
_reflns_number_gt 4474
_reflns_number_total 5908
_reflns_threshold_expression 'I > 2\s(I)'
_cod_data_source_file d2gc00684g2.cif
_cod_data_source_block a_CCDC1
_cod_depositor_comments 'Adding full bibliography for 7244844--7244845.cif.'
_cod_original_sg_symbol_H-M 'C 2/c'
_cod_database_code 7244845
_shelx_shelxl_version_number 2014/7
_shelx_space_group_comment
;
The symmetry employed for this shelxl refinement is uniquely defined
by the following loop, which should always be used as a source of
symmetry information in preference to the above space-group names.
They are only intended as comments.
;

loop_
_space_group_symop_operation_xyz
'x, y, z'
'-x, y, -z+1/2'
'x+1/2, y+1/2, z'
'-x+1/2, y+1/2, -z+1/2'
'-x, -y, -z'
'x, -y, z-1/2'
'-x+1/2, -y+1/2, -z'
'x+1/2, -y+1/2, z-1/2'

loop_
_atom_site_label
_atom_site_type_symbol
_atom_site_fract_x
_atom_site_fract_y
_atom_site_fract_z
_atom_site_U_iso_or_equiv
_atom_site_adp_type
_atom_site_occupancy
_atom_site_site_symmetry_order
_atom_site_calc_flag
_atom_site_refinement_flags_posn
_atom_site_refinement_flags_adp
_atom_site_refinement_flags_occupancy
_atom_site_disorder_assembly
_atom_site_disorder_group
S1 S 0.15339(2) 0.52417(7) 0.16042(3) 0.04661(17) Uani 1 1 d . . . . .
O1 O 0.17355(6) 0.3891(2) 0.20272(8) 0.0692(5) Uani 1 1 d . . . . .
O2 O 0.11954(5) 0.6037(3) 0.17908(10) 0.0715(5) Uani 1 1 d . . . . .
O3 O 0.13167(5) 0.9337(2) -0.18254(9) 0.0663(5) Uani 1 1 d . . . . .
O4 O 0.04483(5) 0.1196(2) -0.21138(7) 0.0538(4) Uani 1 1 d . . . . .
O5 O 0.07632(6) 0.04088(19) 0.02670(8) 0.0606(5) Uani 1 1 d . . . . .
O6 O 0.20480(5) 0.4076(2) 0.05285(9) 0.0601(4) Uani 1 1 d . . . . .
C1 C 0.26753(9) 1.1100(4) 0.13948(16) 0.0777(8) Uani 1 1 d . . . . .
H1A H 0.2536 1.2105 0.1189 0.117 Uiso 1 1 calc R U . . .
H1B H 0.2814 1.1405 0.1840 0.117 Uiso 1 1 calc R U . . .
H1C H 0.2858 1.0716 0.1118 0.117 Uiso 1 1 calc R U . . .
C2 C 0.23894(7) 0.9647(3) 0.14543(12) 0.0548(6) Uani 1 1 d . . . . .
C3 C 0.19911(8) 0.9873(3) 0.12217(14) 0.0618(6) Uani 1 1 d . . . . .
H3A H 0.1899 1.0944 0.1037 0.074 Uiso 1 1 calc R U . . .
C4 C 0.17288(7) 0.8533(3) 0.12594(13) 0.0573(6) Uani 1 1 d . . . . .
H4A H 0.1463 0.8699 0.1103 0.069 Uiso 1 1 calc R U . . .
C5 C 0.18683(6) 0.6938(3) 0.15334(10) 0.0442(5) Uani 1 1 d . . . . .
C6 C 0.22619(7) 0.6687(3) 0.17720(12) 0.0507(5) Uani 1 1 d . . . . .
H6A H 0.2354 0.5614 0.1955 0.061 Uiso 1 1 calc R U . . .
C7 C 0.25183(7) 0.8056(3) 0.17357(12) 0.0559(6) Uani 1 1 d . . . . .
H7A H 0.2783 0.7900 0.1905 0.067 Uiso 1 1 calc R U . . .
C8 C 0.14053(6) 0.4395(2) 0.07578(9) 0.0378(4) Uani 1 1 d . . . . .
C9 C 0.10537(6) 0.3668(2) 0.05194(9) 0.0363(4) Uani 1 1 d . . . . .
C10 C 0.09509(6) 0.3030(2) -0.01947(9) 0.0380(4) Uani 1 1 d . . . . .
C11 C 0.10110(6) 0.3974(2) -0.07727(9) 0.0382(4) Uani 1 1 d . . . . .
C12 C 0.12596(6) 0.5580(2) -0.07412(10) 0.0388(4) Uani 1 1 d . . . . .
C13 C 0.16090(6) 0.5751(3) -0.02639(10) 0.0406(4) Uani 1 1 d . . . . .
C14 C 0.07380(6) 0.3486(2) 0.09372(9) 0.0385(4) Uani 1 1 d . . . . .
C15 C 0.03826(6) 0.4304(3) 0.07066(10) 0.0470(5) Uani 1 1 d . . . . .
H15A H 0.0348 0.4942 0.0303 0.056 Uiso 1 1 calc R U . . .
C16 C 0.00781(7) 0.4186(4) 0.10663(12) 0.0627(7) Uani 1 1 d . . . . .
H16A H -0.0156 0.4767 0.0912 0.075 Uiso 1 1 calc R U . . .
C17 C 0.01226(8) 0.3214(4) 0.16495(12) 0.0689(8) Uani 1 1 d . . . . .
H17A H -0.0084 0.3108 0.1886 0.083 Uiso 1 1 calc R U . . .
C18 C 0.04747(9) 0.2386(3) 0.18875(12) 0.0650(7) Uani 1 1 d . . . . .
H18A H 0.0504 0.1726 0.2285 0.078 Uiso 1 1 calc R U . . .
C19 C 0.07849(8) 0.2533(3) 0.15373(11) 0.0517(5) Uani 1 1 d . . . . .
H19A H 0.1023 0.1994 0.1705 0.062 Uiso 1 1 calc R U . . .
C20 C 0.08441(6) 0.3374(3) -0.14244(10) 0.0421(4) Uani 1 1 d . . . . .
H20A H 0.0880 0.4009 -0.1806 0.051 Uiso 1 1 calc R U . . .
C21 C 0.06269(6) 0.1853(3) -0.15058(10) 0.0436(5) Uani 1 1 d . . . . .
C22 C 0.05872(7) 0.0831(3) -0.09441(11) 0.0469(5) Uani 1 1 d . . . . .
H22A H 0.0447 -0.0213 -0.1001 0.056 Uiso 1 1 calc R U . . .
C23 C 0.07573(7) 0.1387(3) -0.03049(10) 0.0442(5) Uani 1 1 d . . . . .
C24 C 0.05752(10) -0.1239(3) 0.02151(14) 0.0725(8) Uani 1 1 d . . . . .
H24A H 0.0605 -0.1765 0.0658 0.109 Uiso 1 1 calc R U . . .
H24B H 0.0302 -0.1089 0.0034 0.109 Uiso 1 1 calc R U . . .
H24C H 0.0691 -0.1983 -0.0082 0.109 Uiso 1 1 calc R U . . .
C25 C 0.11781(7) 0.6838(3) -0.12523(11) 0.0458(5) Uani 1 1 d . . . . .
H25A H 0.0948 0.6751 -0.1571 0.055 Uiso 1 1 calc R U . . .
C26 C 0.18629(7) 0.7135(3) -0.03254(12) 0.0512(5) Uani 1 1 d . . . . .
H26A H 0.2097 0.7220 -0.0016 0.061 Uiso 1 1 calc R U . . .
C27 C 0.17780(7) 0.8376(3) -0.08294(13) 0.0569(6) Uani 1 1 d . . . . .
H27A H 0.1949 0.9300 -0.0856 0.068 Uiso 1 1 calc R U . . .
C28 C 0.14319(7) 0.8219(3) -0.12972(12) 0.0503(5) Uani 1 1 d . . . . .
C29 C 0.15779(9) 1.0702(4) -0.19318(19) 0.0869(10) Uani 1 1 d . . . . .
H29A H 0.1462 1.1390 -0.2318 0.130 Uiso 1 1 calc R U . . .
H29B H 0.1630 1.1433 -0.1534 0.130 Uiso 1 1 calc R U . . .
H29C H 0.1819 1.0204 -0.2015 0.130 Uiso 1 1 calc R U . . .
C30 C 0.04680(9) 0.2182(4) -0.27106(12) 0.0727(8) Uani 1 1 d . . . . .
H30A H 0.0331 0.1573 -0.3102 0.109 Uiso 1 1 calc R U . . .
H30B H 0.0350 0.3308 -0.2678 0.109 Uiso 1 1 calc R U . . .
H30C H 0.0737 0.2333 -0.2755 0.109 Uiso 1 1 calc R U . . .
C31 C 0.17169(6) 0.4612(3) 0.03357(10) 0.0414(4) Uani 1 1 d . . . . .

loop_
_atom_site_aniso_label
_atom_site_aniso_U_11
_atom_site_aniso_U_22
_atom_site_aniso_U_33
_atom_site_aniso_U_23
_atom_site_aniso_U_13
_atom_site_aniso_U_12
S1 0.0482(3) 0.0525(3) 0.0379(3) -0.0091(2) 0.0044(2) -0.0094(2)
O1 0.0786(12) 0.0718(11) 0.0482(9) 0.0153(8) -0.0132(8) -0.0197(10)
O2 0.0581(10) 0.0853(12) 0.0772(12) -0.0435(10) 0.0285(9) -0.0202(9)
O3 0.0698(11) 0.0548(10) 0.0751(12) 0.0256(8) 0.0151(9) -0.0061(8)
O4 0.0638(10) 0.0599(9) 0.0355(7) -0.0089(7) 0.0033(7) -0.0150(8)
O5 0.1008(14) 0.0376(8) 0.0422(8) 0.0007(6) 0.0095(8) -0.0230(8)
O6 0.0464(9) 0.0707(11) 0.0630(10) 0.0062(8) 0.0093(8) 0.0145(8)
C1 0.080(2) 0.0658(16) 0.087(2) -0.0074(15) 0.0135(16) -0.0268(15)
C2 0.0574(14) 0.0506(12) 0.0556(13) -0.0114(10) 0.0075(11) -0.0116(10)
C3 0.0660(16) 0.0428(12) 0.0726(16) -0.0001(11) 0.0016(13) 0.0002(11)
C4 0.0455(12) 0.0519(13) 0.0695(15) -0.0036(11) -0.0029(11) 0.0019(10)
C5 0.0416(11) 0.0449(11) 0.0436(11) -0.0099(9) 0.0012(8) -0.0032(9)
C6 0.0464(12) 0.0485(12) 0.0539(13) -0.0060(10) 0.0003(10) 0.0006(10)
C7 0.0439(12) 0.0596(14) 0.0606(14) -0.0084(11) -0.0002(10) -0.0040(10)
C8 0.0420(10) 0.0360(9) 0.0342(9) -0.0034(7) 0.0039(8) 0.0008(8)
C9 0.0456(11) 0.0304(9) 0.0323(9) 0.0003(7) 0.0055(8) -0.0014(7)
C10 0.0446(10) 0.0346(9) 0.0345(9) -0.0027(7) 0.0065(8) -0.0048(8)
C11 0.0416(10) 0.0374(9) 0.0362(9) -0.0025(8) 0.0085(8) -0.0029(8)
C12 0.0421(10) 0.0364(9) 0.0399(10) -0.0033(8) 0.0125(8) -0.0027(8)
C13 0.0406(10) 0.0409(10) 0.0421(10) -0.0030(8) 0.0122(8) -0.0031(8)
C14 0.0477(11) 0.0353(9) 0.0321(9) -0.0039(7) 0.0059(8) -0.0117(8)
C15 0.0487(12) 0.0581(12) 0.0338(10) -0.0006(9) 0.0059(9) -0.0096(10)
C16 0.0462(13) 0.099(2) 0.0433(12) -0.0090(12) 0.0084(10) -0.0101(13)
C17 0.0638(16) 0.103(2) 0.0443(13) -0.0141(13) 0.0213(12) -0.0322(16)
C18 0.099(2) 0.0636(15) 0.0360(11) 0.0029(10) 0.0208(13) -0.0242(15)
C19 0.0685(15) 0.0465(12) 0.0391(11) 0.0045(9) 0.0069(10) -0.0061(10)
C20 0.0477(11) 0.0447(11) 0.0344(9) -0.0008(8) 0.0082(8) -0.0052(9)
C21 0.0465(11) 0.0462(11) 0.0374(10) -0.0103(8) 0.0058(8) -0.0037(9)
C22 0.0575(13) 0.0379(10) 0.0449(11) -0.0087(9) 0.0083(10) -0.0130(9)
C23 0.0572(13) 0.0369(10) 0.0398(10) -0.0020(8) 0.0124(9) -0.0073(9)
C24 0.108(2) 0.0464(13) 0.0637(16) 0.0042(11) 0.0160(15) -0.0281(14)
C25 0.0464(11) 0.0441(11) 0.0468(11) 0.0044(9) 0.0084(9) -0.0043(9)
C26 0.0438(12) 0.0550(13) 0.0548(13) -0.0011(10) 0.0085(10) -0.0099(10)
C27 0.0551(13) 0.0498(12) 0.0684(15) 0.0042(11) 0.0181(12) -0.0144(10)
C28 0.0528(13) 0.0440(11) 0.0571(13) 0.0082(10) 0.0177(10) -0.0017(9)
C29 0.0753(19) 0.0700(18) 0.122(3) 0.0502(18) 0.0346(18) -0.0006(15)
C30 0.0833(19) 0.096(2) 0.0369(12) -0.0022(12) 0.0057(12) -0.0304(17)
C31 0.0401(11) 0.0399(10) 0.0435(10) -0.0058(8) 0.0057(8) 0.0017(8)

loop_
_atom_type_symbol
_atom_type_description
_atom_type_scat_dispersion_real
_atom_type_scat_dispersion_imag
_atom_type_scat_source
C C 0.0033 0.0016 'International Tables Vol C Tables 4.2.6.8 and 6.1.1.4'
H H 0.0000 0.0000 'International Tables Vol C Tables 4.2.6.8 and 6.1.1.4'
O O 0.0106 0.0060 'International Tables Vol C Tables 4.2.6.8 and 6.1.1.4'
S S 0.1246 0.1234 'International Tables Vol C Tables 4.2.6.8 and 6.1.1.4'

loop_
_geom_angle_atom_site_label_1
_geom_angle_atom_site_label_2
_geom_angle_atom_site_label_3
_geom_angle
_geom_angle_site_symmetry_1
_geom_angle_site_symmetry_3
_geom_angle_publ_flag
O1 S1 O2 119.33(13) . . ?
O1 S1 C5 108.48(11) . . ?
O2 S1 C5 107.02(11) . . ?
O1 S1 C8 107.95(10) . . ?
O2 S1 C8 108.74(10) . . ?
C5 S1 C8 104.31(9) . . ?
C28 O3 C29 118.0(2) . . ?
C21 O4 C30 118.05(18) . . ?
C23 O5 C24 119.36(18) . . ?
C2 C1 H1A 109.5 . . ?
C2 C1 H1B 109.5 . . ?
H1A C1 H1B 109.5 . . ?
C2 C1 H1C 109.5 . . ?
H1A C1 H1C 109.5 . . ?
H1B C1 H1C 109.5 . . ?
C7 C2 C3 118.5(2) . . ?
C7 C2 C1 120.7(2) . . ?
C3 C2 C1 120.8(2) . . ?
C4 C3 C2 121.1(2) . . ?
C4 C3 H3A 119.4 . . ?
C2 C3 H3A 119.4 . . ?
C3 C4 C5 119.0(2) . . ?
C3 C4 H4A 120.5 . . ?
C5 C4 H4A 120.5 . . ?
C6 C5 C4 120.9(2) . . ?
C6 C5 S1 119.79(17) . . ?
C4 C5 S1 119.27(17) . . ?
C5 C6 C7 119.0(2) . . ?
C5 C6 H6A 120.5 . . ?
C7 C6 H6A 120.5 . . ?
C2 C7 C6 121.5(2) . . ?
C2 C7 H7A 119.3 . . ?
C6 C7 H7A 119.3 . . ?
C9 C8 C31 123.26(17) . . ?
C9 C8 S1 122.64(15) . . ?
C31 C8 S1 114.07(14) . . ?
C8 C9 C10 121.31(17) . . ?
C8 C9 C14 123.30(17) . . ?
C10 C9 C14 115.37(16) . . ?
C11 C10 C23 117.44(17) . . ?
C11 C10 C9 124.90(17) . . ?
C23 C10 C9 117.55(16) . . ?
C20 C11 C10 119.68(18) . . ?
C20 C11 C12 116.55(17) . . ?
C10 C11 C12 123.73(17) . . ?
C25 C12 C13 117.93(18) . . ?
C25 C12 C11 119.70(18) . . ?
C13 C12 C11 121.74(17) . . ?
C26 C13 C12 119.50(19) . . ?
C26 C13 C31 116.47(18) . . ?
C12 C13 C31 123.90(17) . . ?
C19 C14 C15 118.9(2) . . ?
C19 C14 C9 123.0(2) . . ?
C15 C14 C9 118.09(17) . . ?
C16 C15 C14 121.1(2) . . ?
C16 C15 H15A 119.4 . . ?
C14 C15 H15A 119.4 . . ?
C17 C16 C15 119.8(3) . . ?
C17 C16 H16A 120.1 . . ?
C15 C16 H16A 120.1 . . ?
C16 C17 C18 120.0(2) . . ?
C16 C17 H17A 120.0 . . ?
C18 C17 H17A 120.0 . . ?
C17 C18 C19 120.5(2) . . ?
C17 C18 H18A 119.7 . . ?
C19 C18 H18A 119.7 . . ?
C14 C19 C18 119.7(2) . . ?
C14 C19 H19A 120.2 . . ?
C18 C19 H19A 120.2 . . ?
C21 C20 C11 120.74(18) . . ?
C21 C20 H20A 119.6 . . ?
C11 C20 H20A 119.6 . . ?
O4 C21 C20 124.76(19) . . ?
O4 C21 C22 114.64(18) . . ?
C20 C21 C22 120.56(18) . . ?
C23 C22 C21 119.06(18) . . ?
C23 C22 H22A 120.5 . . ?
C21 C22 H22A 120.5 . . ?
O5 C23 C22 123.23(18) . . ?
O5 C23 C10 114.79(17) . . ?
C22 C23 C10 121.96(18) . . ?
O5 C24 H24A 109.5 . . ?
O5 C24 H24B 109.5 . . ?
H24A C24 H24B 109.5 . . ?
O5 C24 H24C 109.5 . . ?
H24A C24 H24C 109.5 . . ?
H24B C24 H24C 109.5 . . ?
C28 C25 C12 121.6(2) . . ?
C28 C25 H25A 119.2 . . ?
C12 C25 H25A 119.2 . . ?
C27 C26 C13 122.0(2) . . ?
C27 C26 H26A 119.0 . . ?
C13 C26 H26A 119.0 . . ?
C26 C27 C28 118.6(2) . . ?
C26 C27 H27A 120.7 . . ?
C28 C27 H27A 120.7 . . ?
O3 C28 C27 124.5(2) . . ?
O3 C28 C25 115.2(2) . . ?
C27 C28 C25 120.4(2) . . ?
O3 C29 H29A 109.5 . . ?
O3 C29 H29B 109.5 . . ?
H29A C29 H29B 109.5 . . ?
O3 C29 H29C 109.5 . . ?
H29A C29 H29C 109.5 . . ?
H29B C29 H29C 109.5 . . ?
O4 C30 H30A 109.5 . . ?
O4 C30 H30B 109.5 . . ?
H30A C30 H30B 109.5 . . ?
O4 C30 H30C 109.5 . . ?
H30A C30 H30C 109.5 . . ?
H30B C30 H30C 109.5 . . ?
O6 C31 C13 123.00(19) . . ?
O6 C31 C8 121.56(19) . . ?
C13 C31 C8 114.74(17) . . ?

loop_
_geom_bond_atom_site_label_1
_geom_bond_atom_site_label_2
_geom_bond_distance
_geom_bond_site_symmetry_2
_geom_bond_publ_flag
S1 O1 1.4341(18) . ?
S1 O2 1.4311(18) . ?
S1 C5 1.763(2) . ?
S1 C8 1.7888(19) . ?
O3 C28 1.360(3) . ?
O3 C29 1.423(3) . ?
O4 C21 1.356(2) . ?
O4 C30 1.421(3) . ?
O5 C23 1.361(2) . ?
O5 C24 1.414(3) . ?
O6 C31 1.217(2) . ?
C1 C2 1.509(3) . ?
C1 H1A 0.9600 . ?
C1 H1B 0.9600 . ?
C1 H1C 0.9600 . ?
C2 C7 1.380(3) . ?
C2 C3 1.389(4) . ?
C3 C4 1.381(3) . ?
C3 H3A 0.9300 . ?
C4 C5 1.387(3) . ?
C4 H4A 0.9300 . ?
C5 C6 1.379(3) . ?
C6 C7 1.384(3) . ?
C6 H6A 0.9300 . ?
C7 H7A 0.9300 . ?
C8 C9 1.349(3) . ?
C8 C31 1.495(3) . ?
C9 C10 1.487(3) . ?
C9 C14 1.498(3) . ?
C10 C11 1.407(3) . ?
C10 C23 1.423(3) . ?
C11 C20 1.402(3) . ?
C11 C12 1.495(3) . ?
C12 C25 1.393(3) . ?
C12 C13 1.408(3) . ?
C13 C26 1.397(3) . ?
C13 C31 1.473(3) . ?
C14 C19 1.386(3) . ?
C14 C15 1.387(3) . ?
C15 C16 1.384(3) . ?
C15 H15A 0.9300 . ?
C16 C17 1.366(4) . ?
C16 H16A 0.9300 . ?
C17 C18 1.383(4) . ?
C17 H17A 0.9300 . ?
C18 C19 1.390(4) . ?
C18 H18A 0.9300 . ?
C19 H19A 0.9300 . ?
C20 C21 1.380(3) . ?
C20 H20A 0.9300 . ?
C21 C22 1.393(3) . ?
C22 C23 1.373(3) . ?
C22 H22A 0.9300 . ?
C24 H24A 0.9600 . ?
C24 H24B 0.9600 . ?
C24 H24C 0.9600 . ?
C25 C28 1.388(3) . ?
C25 H25A 0.9300 . ?
C26 C27 1.375(3) . ?
C26 H26A 0.9300 . ?
C27 C28 1.389(3) . ?
C27 H27A 0.9300 . ?
C29 H29A 0.9600 . ?
C29 H29B 0.9600 . ?
C29 H29C 0.9600 . ?
C30 H30A 0.9600 . ?
C30 H30B 0.9600 . ?
C30 H30C 0.9600 . ?

loop_
_geom_torsion_atom_site_label_1
_geom_torsion_atom_site_label_2
_geom_torsion_atom_site_label_3
_geom_torsion_atom_site_label_4
_geom_torsion
_geom_torsion_site_symmetry_1
_geom_torsion_site_symmetry_2
_geom_torsion_site_symmetry_3
_geom_torsion_site_symmetry_4
_geom_torsion_publ_flag
C7 C2 C3 C4 -1.0(4) . . . . ?
C1 C2 C3 C4 178.4(3) . . . . ?
C2 C3 C4 C5 -0.2(4) . . . . ?
C3 C4 C5 C6 0.6(4) . . . . ?
C3 C4 C5 S1 178.31(19) . . . . ?
O1 S1 C5 C6 9.9(2) . . . . ?
O2 S1 C5 C6 139.88(18) . . . . ?
C8 S1 C5 C6 -104.98(18) . . . . ?
O1 S1 C5 C4 -167.79(19) . . . . ?
O2 S1 C5 C4 -37.8(2) . . . . ?
C8 S1 C5 C4 77.3(2) . . . . ?
C4 C5 C6 C7 0.1(3) . . . . ?
S1 C5 C6 C7 -177.56(18) . . . . ?
C3 C2 C7 C6 1.8(4) . . . . ?
C1 C2 C7 C6 -177.6(2) . . . . ?
C5 C6 C7 C2 -1.3(4) . . . . ?
O1 S1 C8 C9 94.36(19) . . . . ?
O2 S1 C8 C9 -36.5(2) . . . . ?
C5 S1 C8 C9 -150.39(17) . . . . ?
O1 S1 C8 C31 -87.31(17) . . . . ?
O2 S1 C8 C31 141.86(16) . . . . ?
C5 S1 C8 C31 27.94(17) . . . . ?
C31 C8 C9 C10 -0.3(3) . . . . ?
S1 C8 C9 C10 177.87(14) . . . . ?
C31 C8 C9 C14 -178.57(18) . . . . ?
S1 C8 C9 C14 -0.4(3) . . . . ?
C8 C9 C10 C11 -47.1(3) . . . . ?
C14 C9 C10 C11 131.3(2) . . . . ?
C8 C9 C10 C23 136.7(2) . . . . ?
C14 C9 C10 C23 -44.9(2) . . . . ?
C23 C10 C11 C20 6.9(3) . . . . ?
C9 C10 C11 C20 -169.33(19) . . . . ?
C23 C10 C11 C12 -170.63(19) . . . . ?
C9 C10 C11 C12 13.1(3) . . . . ?
C20 C11 C12 C25 30.4(3) . . . . ?
C10 C11 C12 C25 -152.0(2) . . . . ?
C20 C11 C12 C13 -140.3(2) . . . . ?
C10 C11 C12 C13 37.3(3) . . . . ?
C25 C12 C13 C26 -1.3(3) . . . . ?
C11 C12 C13 C26 169.49(18) . . . . ?
C25 C12 C13 C31 174.55(18) . . . . ?
C11 C12 C13 C31 -14.6(3) . . . . ?
C8 C9 C14 C19 -60.4(3) . . . . ?
C10 C9 C14 C19 121.2(2) . . . . ?
C8 C9 C14 C15 120.1(2) . . . . ?
C10 C9 C14 C15 -58.3(2) . . . . ?
C19 C14 C15 C16 0.3(3) . . . . ?
C9 C14 C15 C16 179.8(2) . . . . ?
C14 C15 C16 C17 -1.7(4) . . . . ?
C15 C16 C17 C18 1.6(4) . . . . ?
C16 C17 C18 C19 -0.1(4) . . . . ?
C15 C14 C19 C18 1.2(3) . . . . ?
C9 C14 C19 C18 -178.3(2) . . . . ?
C17 C18 C19 C14 -1.4(4) . . . . ?
C10 C11 C20 C21 -1.1(3) . . . . ?
C12 C11 C20 C21 176.64(19) . . . . ?
C30 O4 C21 C20 -3.4(3) . . . . ?
C30 O4 C21 C22 178.6(2) . . . . ?
C11 C20 C21 O4 178.5(2) . . . . ?
C11 C20 C21 C22 -3.6(3) . . . . ?
O4 C21 C22 C23 -179.9(2) . . . . ?
C20 C21 C22 C23 2.0(3) . . . . ?
C24 O5 C23 C22 -2.2(4) . . . . ?
C24 O5 C23 C10 179.3(2) . . . . ?
C21 C22 C23 O5 -174.2(2) . . . . ?
C21 C22 C23 C10 4.2(3) . . . . ?
C11 C10 C23 O5 169.87(19) . . . . ?
C9 C10 C23 O5 -13.6(3) . . . . ?
C11 C10 C23 C22 -8.6(3) . . . . ?
C9 C10 C23 C22 167.9(2) . . . . ?
C13 C12 C25 C28 0.3(3) . . . . ?
C11 C12 C25 C28 -170.70(19) . . . . ?
C12 C13 C26 C27 1.9(3) . . . . ?
C31 C13 C26 C27 -174.3(2) . . . . ?
C13 C26 C27 C28 -1.3(4) . . . . ?
C29 O3 C28 C27 3.9(4) . . . . ?
C29 O3 C28 C25 -175.2(2) . . . . ?
C26 C27 C28 O3 -178.8(2) . . . . ?
C26 C27 C28 C25 0.2(4) . . . . ?
C12 C25 C28 O3 179.37(19) . . . . ?
C12 C25 C28 C27 0.3(3) . . . . ?
C26 C13 C31 O6 -44.4(3) . . . . ?
C12 C13 C31 O6 139.6(2) . . . . ?
C26 C13 C31 C8 126.2(2) . . . . ?
C12 C13 C31 C8 -49.8(3) . . . . ?
C9 C8 C31 O6 -127.2(2) . . . . ?
S1 C8 C31 O6 54.4(2) . . . . ?
C9 C8 C31 C13 62.1(3) . . . . ?
S1 C8 C31 C13 -116.23(16) . . . . ?
